data_2208971
loop_
_publ_author_name
'E. Yang'
'Qi-Yan Chen'
'Gu-Yong Chen'

_publ_section_title
;
 <i>trans</i>-Tetraaquabis[3-(4-pyridyl)acrylato-\k<i>N</i>]zinc(II)
;
_journal_coeditor_code OM2010
_journal_issue 5
_journal_name_full 'Acta Crystallographica Section E'
_journal_page_first m1043
_journal_page_last m1044
_journal_paper_doi 10.1107/S1600536806012906
_journal_volume 62
_journal_year 2006
_chemical_formula_iupac '[Zn (C8 H6 N O2)2 (H2 O)4]'
_chemical_formula_moiety 'C16 H20 N2 O8 Zn'
_chemical_formula_sum 'C16 H20 N2 O8 Zn'
_chemical_formula_weight 433.73
_chemical_name_systematic
;
trans-Tetraaquabis[3-(4-pyridyl)acrylato-\kN]zinc(II)
;
_space_group_IT_number 14
_symmetry_cell_setting monoclinic
_symmetry_space_group_name_Hall '-P 2ybc'
_symmetry_space_group_name_H-M 'P 1 21/c 1'
_atom_sites_solution_hydrogens geom
_atom_sites_solution_primary direct
_atom_sites_solution_secondary difmap
_audit_creation_method SHELXL97
_cell_angle_alpha 90.00
_cell_angle_beta 120.687(11)
_cell_angle_gamma 90.00
_cell_formula_units_Z 2
_cell_length_a 11.243(2)
_cell_length_b 7.0251(8)
_cell_length_c 12.930(2)
_cell_measurement_reflns_used 1873
_cell_measurement_temperature 293(2)
_cell_measurement_theta_max 27.48
_cell_measurement_theta_min 3.16
_cell_volume 878.2(3)
_computing_cell_refinement 'SAINT (Bruker, 1997)'
_computing_data_collection 'SMART (Siemens, 1996)'
_computing_data_reduction SAINT
_computing_molecular_graphics SHELXTL
_computing_publication_material SHELXTL
_computing_structure_refinement SHELXTL
_computing_structure_solution 'SHELXTL (Bruker, 1997)'
_diffrn_ambient_temperature 293(2)
_diffrn_measured_fraction_theta_full 0.999
_diffrn_measured_fraction_theta_max 0.999
_diffrn_measurement_device_type 'Bruker SMART CCD area-detector'
_diffrn_measurement_method '\f and \w'
_diffrn_radiation_monochromator graphite
_diffrn_radiation_source 'fine-focus sealed tube'
_diffrn_radiation_type MoK\a
_diffrn_radiation_wavelength 0.71073
_diffrn_reflns_av_R_equivalents 0.0358
_diffrn_reflns_av_sigmaI/netI 0.0364
_diffrn_reflns_limit_h_max 14
_diffrn_reflns_limit_h_min -14
_diffrn_reflns_limit_k_max 8
_diffrn_reflns_limit_k_min -9
_diffrn_reflns_limit_l_max 16
_diffrn_reflns_limit_l_min -12
_diffrn_reflns_number 6580
_diffrn_reflns_theta_full 27.48
_diffrn_reflns_theta_max 27.48
_diffrn_reflns_theta_min 3.16
_diffrn_standards_number 0
_exptl_absorpt_coefficient_mu 1.447
_exptl_absorpt_correction_T_max 0.958
_exptl_absorpt_correction_T_min 0.812
_exptl_absorpt_correction_type multi-scan
_exptl_absorpt_process_details '(SADABS; Sheldrick, 1996)'
_exptl_crystal_colour colourless
_exptl_crystal_density_diffrn 1.640
_exptl_crystal_density_method 'not measured'
_exptl_crystal_description Prism
_exptl_crystal_F_000 448
_exptl_crystal_size_max 0.1500
_exptl_crystal_size_mid 0.1200
_exptl_crystal_size_min 0.0300
_refine_diff_density_max 0.359
_refine_diff_density_min -0.394
_refine_ls_extinction_method none
_refine_ls_goodness_of_fit_ref 1.110
_refine_ls_hydrogen_treatment constr
_refine_ls_matrix_type full
_refine_ls_number_parameters 124
_refine_ls_number_reflns 2014
_refine_ls_number_restraints 0
_refine_ls_restrained_S_all 1.110
_refine_ls_R_factor_gt 0.0432
_refine_ls_shift/su_max 0.001
_refine_ls_shift/su_mean 0.000
_refine_ls_structure_factor_coef Fsqd
_refine_ls_weighting_details 'calc w = 1/[\s^2^(Fo^2^)+(0.0396P)^2^+0.5425P] where P=(Fo^2^+2Fc^2^)/3'
_refine_ls_weighting_scheme calc
_refine_ls_wR_factor_gt 0.0904
_refine_ls_wR_factor_ref 0.0960
_reflns_number_gt 1732
_reflns_number_total 2014
_reflns_threshold_expression I>2\s(I)
_cod_data_source_file om2010.cif
_cod_data_source_block I
_cod_depositor_comments
;
The following automatic conversions were performed:
'_symmetry_cell_setting' value 'Monoclinic' changed to 'monoclinic'
according to '/home/saulius/struct/CIF-dictionaries/cif_core.dic'
dictionary named 'cif_core.dic' version 2.4.1 from 2010-06-29.

Automatic conversion script
Id: cif_fix_enum 1527 2010-12-29 10:47:43Z saulius 

The following automatic conversions were performed:

'_symmetry_cell_setting' value 'Monoclinic' changed to 'monoclinic'
according to /home/saulius/struct/CIF-dictionaries/cif_core.dic
dictionary named 'cif_core.dic' version 2.4.1 from 2010-06-29.

Automatic conversion script
Id: cif_fix_values 1715 2011-07-08 13:25:40Z adriana 
;
_cod_original_cell_volume 878.2(2)
_cod_original_sg_symbol_H-M 'P 21/c'
_cod_database_code 2208971
_cod_database_fobs_code 2208971

loop_
_symmetry_equiv_pos_as_xyz
'x, y, z'
'-x, y+1/2, -z+1/2'
'-x, -y, -z'
'x, -y-1/2, z-1/2'

loop_
_atom_site_type_symbol
_atom_site_label
_atom_site_fract_x
_atom_site_fract_y
_atom_site_fract_z
_atom_site_U_iso_or_equiv
_atom_site_adp_type
_atom_site_calc_flag
_atom_site_refinement_flags
_atom_site_occupancy
Zn Zn1 0.5000 0.5000 0.5000 0.02433(15) Uani d S 1
O O1 1.2437(2) 0.3455(3) 0.61052(18) 0.0363(5) Uani d . 1
O O1W 0.55432(18) 0.3353(3) 0.39417(17) 0.0304(4) Uani d . 1
H H1 0.5096 0.2297 0.3716 0.036 Uiso d R 1
H H2 0.5692 0.3878 0.3428 0.036 Uiso d R 1
O O2 1.40671(18) 0.4868(3) 0.77754(18) 0.0294(4) Uani d . 1
O O2W 0.57174(19) 0.7455(3) 0.45481(17) 0.0308(4) Uani d . 1
H H3 0.5128 0.8188 0.4038 0.037 Uiso d R 1
H H4 0.6164 0.7081 0.4226 0.037 Uiso d R 1
N N1 0.7075(2) 0.4466(3) 0.6516(2) 0.0259(5) Uani d . 1
C C1 0.8141(3) 0.4341(4) 0.6334(2) 0.0273(6) Uani d . 1
H H1A 0.7960 0.4473 0.5551 0.033 Uiso calc R 1
C C2 0.9510(2) 0.4026(4) 0.7246(2) 0.0248(5) Uani d . 1
C C3 0.9753(3) 0.3789(4) 0.8407(2) 0.0294(6) Uani d . 1
H H3A 1.0644 0.3557 0.9042 0.035 Uiso calc R 1
C C4 0.8664(3) 0.3900(4) 0.8607(2) 0.0308(6) Uani d . 1
H H4A 0.8810 0.3745 0.9378 0.037 Uiso calc R 1
C C5 0.7349(3) 0.4246(4) 0.7647(2) 0.0279(6) Uani d . 1
H H5A 0.6621 0.4329 0.7792 0.033 Uiso calc R 1
C C6 1.0568(3) 0.3955(4) 0.6907(2) 0.0270(6) Uani d . 1
H H6A 1.0253 0.3725 0.6099 0.032 Uiso calc R 1
C C7 1.1922(3) 0.4180(4) 0.7616(2) 0.0278(6) Uani d . 1
H H7A 1.2291 0.4356 0.8437 0.033 Uiso calc R 1
C C8 1.2860(3) 0.4157(4) 0.7122(2) 0.0264(6) Uani d . 1

loop_
_atom_site_aniso_label
_atom_site_aniso_U_11
_atom_site_aniso_U_22
_atom_site_aniso_U_33
_atom_site_aniso_U_12
_atom_site_aniso_U_13
_atom_site_aniso_U_23
Zn1 0.0194(2) 0.0302(3) 0.0240(2) 0.00060(17) 0.01159(17) 0.00067(19)
O1 0.0300(10) 0.0513(13) 0.0312(11) -0.0060(9) 0.0183(9) -0.0055(10)
O1W 0.0300(10) 0.0338(10) 0.0343(11) -0.0071(8) 0.0215(9) -0.0059(9)
O2 0.0217(9) 0.0318(10) 0.0347(11) -0.0027(7) 0.0144(8) -0.0005(9)
O2W 0.0296(9) 0.0335(10) 0.0327(10) 0.0022(8) 0.0184(8) 0.0035(9)
N1 0.0196(10) 0.0335(12) 0.0251(11) 0.0001(8) 0.0118(9) 0.0012(9)
C1 0.0244(12) 0.0340(14) 0.0228(13) -0.0002(11) 0.0114(11) 0.0024(11)
C2 0.0205(11) 0.0264(13) 0.0281(13) -0.0005(10) 0.0128(11) -0.0005(11)
C3 0.0232(12) 0.0332(15) 0.0272(14) 0.0003(10) 0.0095(11) 0.0002(12)
C4 0.0340(14) 0.0365(16) 0.0227(13) -0.0013(12) 0.0152(12) -0.0013(12)
C5 0.0272(13) 0.0312(14) 0.0302(14) -0.0002(11) 0.0182(12) -0.0010(12)
C6 0.0232(12) 0.0340(15) 0.0243(13) 0.0018(11) 0.0125(11) 0.0012(12)
C7 0.0252(13) 0.0345(14) 0.0263(13) 0.0011(11) 0.0150(11) 0.0028(12)
C8 0.0221(12) 0.0269(13) 0.0298(14) 0.0049(10) 0.0129(11) 0.0065(12)

loop_
_atom_type_symbol
_atom_type_description
_atom_type_scat_dispersion_real
_atom_type_scat_dispersion_imag
_atom_type_scat_source
C C 0.0033 0.0016 'International Tables Vol C Tables 4.2.6.8 and 6.1.1.4'
H H 0.0000 0.0000 'International Tables Vol C Tables 4.2.6.8 and 6.1.1.4'
N N 0.0061 0.0033 'International Tables Vol C Tables 4.2.6.8 and 6.1.1.4'
O O 0.0106 0.0060 'International Tables Vol C Tables 4.2.6.8 and 6.1.1.4'
Zn Zn 0.2839 1.4301 'International Tables Vol C Tables 4.2.6.8 and 6.1.1.4'

loop_
_geom_angle_atom_site_label_1
_geom_angle_atom_site_label_2
_geom_angle_atom_site_label_3
_geom_angle_site_symmetry_1
_geom_angle_site_symmetry_3
_geom_angle
_geom_angle_publ_flag
O1W Zn1 O1W 3_666 . 180.0 ?
O1W Zn1 O2W 3_666 3_666 89.45(7) ?
O1W Zn1 O2W . 3_666 90.55(7) ?
O1W Zn1 O2W 3_666 . 90.55(7) ?
O1W Zn1 O2W . . 89.45(7) yes
O2W Zn1 O2W 3_666 . 180.0 ?
O1W Zn1 N1 3_666 . 92.42(8) ?
O1W Zn1 N1 . . 87.58(8) yes
O2W Zn1 N1 3_666 . 89.73(8) ?
O2W Zn1 N1 . . 90.27(8) yes
O1W Zn1 N1 3_666 3_666 87.58(8) ?
O1W Zn1 N1 . 3_666 92.42(8) ?
O2W Zn1 N1 3_666 3_666 90.27(8) ?
O2W Zn1 N1 . 3_666 89.73(8) ?
N1 Zn1 N1 . 3_666 180.0 ?
Zn1 O1W H1 . . 112.4 ?
Zn1 O1W H2 . . 120.6 ?
H1 O1W H2 . . 115.1 ?
Zn1 O2W H3 . . 117.6 ?
Zn1 O2W H4 . . 106.9 ?
H3 O2W H4 . . 103.7 ?
C1 N1 C5 . . 117.2(2) ?
C1 N1 Zn1 . . 119.76(18) ?
C5 N1 Zn1 . . 123.03(18) ?
N1 C1 C2 . . 124.2(3) ?
N1 C1 H1A . . 117.9 ?
C2 C1 H1A . . 117.9 ?
C3 C2 C1 . . 117.0(2) ?
C3 C2 C6 . . 125.2(2) ?
C1 C2 C6 . . 117.8(2) ?
C4 C3 C2 . . 119.5(2) ?
C4 C3 H3A . . 120.2 ?
C2 C3 H3A . . 120.2 ?
C3 C4 C5 . . 119.1(3) ?
C3 C4 H4A . . 120.4 ?
C5 C4 H4A . . 120.4 ?
N1 C5 C4 . . 123.0(3) ?
N1 C5 H5A . . 118.5 ?
C4 C5 H5A . . 118.5 ?
C7 C6 C2 . . 127.6(3) ?
C7 C6 H6A . . 116.2 ?
C2 C6 H6A . . 116.2 ?
C6 C7 C8 . . 121.2(3) ?
C6 C7 H7A . . 119.4 ?
C8 C7 H7A . . 119.4 ?
O1 C8 O2 . . 123.7(3) ?
O1 C8 C7 . . 119.0(2) ?
O2 C8 C7 . . 117.3(3) ?

loop_
_geom_bond_atom_site_label_1
_geom_bond_atom_site_label_2
_geom_bond_site_symmetry_2
_geom_bond_distance
_geom_bond_publ_flag
Zn1 O1W 3_666 2.1063(19) ?
Zn1 O1W . 2.1063(19) yes
Zn1 O2W 3_666 2.1090(19) ?
Zn1 O2W . 2.1090(19) yes
Zn1 N1 . 2.181(2) yes
Zn1 N1 3_666 2.181(2) ?
O1 C8 . 1.249(3) ?
O1W H1 . 0.8596 ?
O1W H2 . 0.8472 ?
O2 C8 . 1.279(3) ?
O2W H3 . 0.8324 ?
O2W H4 . 0.8416 ?
N1 C1 . 1.337(3) ?
N1 C5 . 1.340(3) ?
C1 C2 . 1.399(3) ?
C1 H1A . 0.9300 ?
C2 C3 . 1.391(4) ?
C2 C6 . 1.463(4) ?
C3 C4 . 1.378(4) ?
C3 H3A . 0.9300 ?
C4 C5 . 1.383(4) ?
C4 H4A . 0.9300 ?
C5 H5A . 0.9300 ?
C6 C7 . 1.326(3) ?
C6 H6A . 0.9300 ?
C7 C8 . 1.486(4) ?
C7 H7A . 0.9300 ?

loop_
_geom_hbond_atom_site_label_D
_geom_hbond_atom_site_label_H
_geom_hbond_atom_site_label_A
_geom_hbond_site_symmetry_A
_geom_hbond_distance_DH
_geom_hbond_distance_HA
_geom_hbond_distance_DA
_geom_hbond_angle_DHA
O1W H1 O2 4_465 0.86 1.92 2.756(3) 163
O1W H2 O2 3_766 0.85 1.92 2.770(3) 177
O2W H3 O2 4_475 0.83 1.99 2.809(3) 167
O2W H4 O1 3_766 0.84 1.87 2.686(3) 164
